data_2310418
loop_
_publ_author_name
'Jost, K.H.'

_publ_section_title
;
 Die Struktur des Kurrol'schen Na-Salzes (Na P O3)x, Typ B
;
_journal_name_full 'Acta Crystallographica (1,1948-23,1967)'
_journal_page_first 640
_journal_page_last 642
_journal_volume 16
_journal_year 1963
_chemical_formula_sum 'Na O3 P'
_chemical_name_systematic 'Na (P O3)'
_space_group_IT_number 14
_symmetry_space_group_name_Hall '-P 2yn'
_symmetry_space_group_name_H-M 'P 1 21/n 1'
_cell_angle_alpha 90
_cell_angle_beta 85.7
_cell_angle_gamma 90
_cell_formula_units_Z 8
_cell_length_a 11.37
_cell_length_b 6.01
_cell_length_c 7.63
_cell_volume 519.918
_citation_journal_id_ASTM ACCRA9
_cod_data_source_file Jost_ACCRA9_1963_1711.cif
_cod_data_source_block Na1O3P1
_cod_original_cell_volume 519.9185
_cod_original_sg_symbol_Hall '-P 2ybc (x-z,y,z)'
_cod_original_formula_sum 'Na1 O3 P1'
_cod_database_code 2310418

loop_
_symmetry_equiv_pos_as_xyz
x,y,z
-x+1/2,y+1/2,-z+1/2
-x,-y,-z
x-1/2,-y-1/2,z-1/2

loop_
_atom_site_label
_atom_site_type_symbol
_atom_site_fract_x
_atom_site_fract_y
_atom_site_fract_z
_atom_site_occupancy
_atom_site_U_iso_or_equiv
O5 O-2 0.117 0.34 0.062 1 0.0
P2 P+5 0.098 0.156 0.183 1 0.0
Na2 Na+1 0 0.331 0.808 1 0.0
Na1 Na+1 0.194 0.926 0.615 1 0.0
O6 O-2 0.024 0.936 0.783 1 0.0
O1 O-2 0.19 0.339 0.646 1 0.0
O3 O-2 0.123 0.619 0.418 1 0.0
O2 O-2 0.154 0.213 0.359 1 0.0
P1 P+5 0.191 0.421 0.464 1 0.0
O4 O-2 0.179 0.949 0.109 1 0.0
